data_1571261
loop_
_publ_author_name
'Dai, Lei'
'Zhou, Xueting'
'Guo, Jiami'
'Huang, Qingqin'
'Lu, Yixin'

_publ_section_title
;
 Copper-catalyzed atroposelective synthesis of C-O axially chiral
 compounds enabled by chiral 1,8-naphthyridine based ligands.
;
_journal_issue 16
_journal_name_full 'Chemical science'
_journal_page_first 5993
_journal_page_last 6001
_journal_paper_doi 10.1039/d4sc01074d
_journal_volume 15
_journal_year 2024
_chemical_absolute_configuration ad
_chemical_formula_sum 'C33 H31 N3 O'
_chemical_formula_weight 485.61
_space_group_crystal_system orthorhombic
_space_group_IT_number 19
_space_group_name_Hall 'P 2ac 2ab'
_space_group_name_H-M_alt 'P 21 21 21'
_atom_sites_solution_hydrogens geom
_atom_sites_solution_primary 'Dual Space'
_audit_creation_method SHELXL-2019/1
_audit_update_record
;
2023-12-27 deposited with the CCDC.	2024-03-05 downloaded from the CCDC.
;
_cell_angle_alpha 90
_cell_angle_beta 90
_cell_angle_gamma 90
_cell_formula_units_Z 4
_cell_length_a 7.8263(4)
_cell_length_b 11.6180(6)
_cell_length_c 28.9031(15)
_cell_measurement_reflns_used 9733
_cell_measurement_temperature 100(2)
_cell_measurement_theta_max 71.97
_cell_measurement_theta_min 3.06
_cell_volume 2628.0(2)
_computing_cell_refinement 'APEX4 v2021.10-1 (Bruker AXS)'
_computing_data_collection 'APEX4 (Bruker AXS)'
_computing_data_reduction 'SAINT V8.32B (Bruker AXS Inc., 2014)'
_computing_molecular_graphics 'Bruker SHELXTL'
_computing_publication_material 'Bruker SHELXTL'
_computing_structure_refinement 'SHELXL--2014 (Sheldrick 2014)'
_computing_structure_solution 'SHELXT--(Sheldrick 2015)'
_diffrn_ambient_temperature 100(2)
_diffrn_measured_fraction_theta_full 1.000
_diffrn_measured_fraction_theta_max 0.998
_diffrn_measurement_device_type 'Bruker D8 Venture'
_diffrn_measurement_method '\f and \w scans'
_diffrn_radiation_type CuK\a
_diffrn_radiation_wavelength 1.54178
_diffrn_reflns_av_R_equivalents 0.0252
_diffrn_reflns_av_unetI/netI 0.0099
_diffrn_reflns_Laue_measured_fraction_full 1.000
_diffrn_reflns_Laue_measured_fraction_max 0.998
_diffrn_reflns_limit_h_max 9
_diffrn_reflns_limit_h_min -9
_diffrn_reflns_limit_k_max 14
_diffrn_reflns_limit_k_min -14
_diffrn_reflns_limit_l_max 35
_diffrn_reflns_limit_l_min -35
_diffrn_reflns_number 129942
_diffrn_reflns_point_group_measured_fraction_full 1.000
_diffrn_reflns_point_group_measured_fraction_max 0.997
_diffrn_reflns_theta_full 67.679
_diffrn_reflns_theta_max 72.293
_diffrn_reflns_theta_min 3.058
_diffrn_source 'Microfocus Sealed Tube'
_exptl_absorpt_coefficient_mu 0.580
_exptl_absorpt_correction_T_max 0.7536
_exptl_absorpt_correction_T_min 0.6953
_exptl_absorpt_correction_type multi-scan
_exptl_absorpt_process_details
; 
SADABS-2016 (Bruker,2016). wR2(int)= 0.1226 before correction 
and =0.0410 after correction. 
;
_exptl_crystal_colour Colourless
_exptl_crystal_density_diffrn 1.227
_exptl_crystal_density_meas ?
_exptl_crystal_density_method 'Not measured'
_exptl_crystal_description Rod
_exptl_crystal_F_000 1032
_exptl_crystal_size_max 0.251
_exptl_crystal_size_mid 0.146
_exptl_crystal_size_min 0.063
_refine_diff_density_max 0.141
_refine_diff_density_min -0.209
_refine_diff_density_rms 0.035
_refine_ls_abs_structure_details
; 
 Flack x determined using 2195 quotients [(I+)-(I-)]/[(I+)+(I-)] 
 (Parsons, Flack and Wagner, Acta Cryst. B69 (2013) 249-259). 
;
_refine_ls_abs_structure_Flack 0.03(2)
_refine_ls_extinction_method none
_refine_ls_goodness_of_fit_ref 1.067
_refine_ls_hydrogen_treatment constr
_refine_ls_matrix_type full
_refine_ls_number_parameters 339
_refine_ls_number_reflns 5185
_refine_ls_number_restraints 0
_refine_ls_restrained_S_all 1.067
_refine_ls_R_factor_all 0.0252
_refine_ls_R_factor_gt 0.0251
_refine_ls_shift/su_max 0.001
_refine_ls_shift/su_mean 0.000
_refine_ls_structure_factor_coef Fsqd
_refine_ls_weighting_details 'w=1/[\s^2^(Fo^2^)+(0.0366P)^2^+0.4155P] where P=(Fo^2^+2Fc^2^)/3'
_refine_ls_weighting_scheme calc
_refine_ls_wR_factor_gt 0.0637
_refine_ls_wR_factor_ref 0.0639
_reflns_Friedel_coverage 0.746
_reflns_Friedel_fraction_full 0.999
_reflns_Friedel_fraction_max 0.997
_reflns_number_gt 5153
_reflns_number_total 5185
_reflns_threshold_expression 'I > 2\s(I)'
_cod_data_source_file d4sc01074d2.cif
_cod_data_source_block N182
_cod_depositor_comments
;
The following automatic conversions were performed:

data item '_exptl_absorpt_correction_type' value 'Multi-scan' was
changed to 'multi-scan' in accordance with the
/home/data/users/saulius/crontab/automatic-downloads/rss-feeds/RSC/lib/dictionaries/cif_core.dic
dictionary named 'cif_core.dic' version 2.4.2 last updated on
2011-04-26.

data item '_exptl_crystal_density_meas' value 'Not measured' was
changed to '?' -- the value is perceived as not measured.

Automatic conversion script
Id: cif_fix_values 8170 2020-07-09 18:12:32Z antanas 

 Adding full bibliography for 1571261.cif.
;
_cod_database_code 1571261
_shelx_shelxl_version_number 2019/1
_shelx_space_group_comment
; 
The symmetry employed for this shelxl refinement is uniquely defined 
by the following loop, which should always be used as a source of 
symmetry information in preference to the above space-group names. 
They are only intended as comments. 
;
_computing_bruker_data_scaling 'SADABS V2016/2 (Bruker AXS Inc.)'

loop_
_space_group_symop_operation_xyz
'x, y, z'
'-x+1/2, -y, z+1/2'
'-x, y+1/2, -z+1/2'
'x+1/2, -y+1/2, -z'

loop_
_atom_site_label
_atom_site_type_symbol
_atom_site_fract_x
_atom_site_fract_y
_atom_site_fract_z
_atom_site_U_iso_or_equiv
_atom_site_adp_type
_atom_site_occupancy
_atom_site_site_symmetry_order
_atom_site_calc_flag
_atom_site_refinement_flags_posn
_atom_site_refinement_flags_adp
_atom_site_refinement_flags_occupancy
_atom_site_disorder_assembly
_atom_site_disorder_group
O1 O 0.50212(12) 0.50588(8) 0.35063(3) 0.0187(2) Uani 1 1 d . . . . .
N1 N 0.34955(17) 0.82782(10) 0.31063(4) 0.0235(3) Uani 1 1 d . . . . .
N2 N 0.42788(17) 0.90734(10) 0.33505(4) 0.0243(3) Uani 1 1 d . . . . .
N3 N 0.54989(16) 0.85423(10) 0.35996(4) 0.0208(2) Uani 1 1 d . . . . .
C1 C 0.25816(18) 0.63067(13) 0.25650(5) 0.0221(3) Uani 1 1 d . . . . .
H1 H 0.224744 0.705168 0.246421 0.027 Uiso 1 1 calc R U . . .
C2 C 0.20435(19) 0.53473(13) 0.23214(5) 0.0245(3) Uani 1 1 d . . . . .
H2 H 0.135647 0.543632 0.205277 0.029 Uiso 1 1 calc R U . . .
C3 C 0.25071(18) 0.42583(12) 0.24692(5) 0.0225(3) Uani 1 1 d . . . . .
H3 H 0.213621 0.360403 0.229957 0.027 Uiso 1 1 calc R U . . .
C4 C 0.35176(18) 0.41047(12) 0.28664(4) 0.0187(3) Uani 1 1 d . . . . .
C5 C 0.40792(17) 0.50865(12) 0.31044(4) 0.0173(3) Uani 1 1 d . . . . .
C6 C 0.36110(18) 0.61928(11) 0.29577(4) 0.0188(3) Uani 1 1 d . . . . .
C7 C 0.38761(18) 0.29423(12) 0.30089(5) 0.0202(3) Uani 1 1 d . . . . .
C8 C 0.40436(19) 0.19477(12) 0.30929(5) 0.0243(3) Uani 1 1 d . . . . .
H8 H 0.417754 0.115237 0.315999 0.029 Uiso 1 1 calc R U . . .
C9 C 0.42104(18) 0.72325(11) 0.31998(4) 0.0187(3) Uani 1 1 d . . . . .
C10 C 0.54975(18) 0.74003(11) 0.35190(5) 0.0201(3) Uani 1 1 d . . . . .
H10 H 0.622294 0.683508 0.365254 0.024 Uiso 1 1 calc R U . . .
C11 C 0.62581(16) 0.42157(10) 0.35876(4) 0.0160(3) Uani 1 1 d . . . . .
C12 C 0.76004(17) 0.40807(11) 0.32732(4) 0.0186(3) Uani 1 1 d . . . . .
C13 C 0.87984(17) 0.32238(12) 0.33637(5) 0.0202(3) Uani 1 1 d . . . . .
H13 H 0.971100 0.310732 0.315207 0.024 Uiso 1 1 calc R U . . .
C14 C 0.86932(17) 0.25355(11) 0.37551(5) 0.0193(3) Uani 1 1 d . . . . .
C15 C 0.74109(17) 0.27725(11) 0.40788(4) 0.0175(3) Uani 1 1 d . . . . .
H15 H 0.737396 0.233326 0.435590 0.021 Uiso 1 1 calc R U . . .
C16 C 0.61822(16) 0.36292(11) 0.40111(4) 0.0161(3) Uani 1 1 d . . . . .
C17 C 0.77857(19) 0.48486(13) 0.28543(5) 0.0242(3) Uani 1 1 d . . . . .
H17A H 0.898715 0.487213 0.275924 0.036 Uiso 1 1 calc R U . . .
H17B H 0.740054 0.562784 0.293164 0.036 Uiso 1 1 calc R U . . .
H17C H 0.708973 0.454397 0.260047 0.036 Uiso 1 1 calc R U . . .
C18 C 0.99452(18) 0.15671(12) 0.38355(5) 0.0241(3) Uani 1 1 d . . . . .
H18A H 1.037949 0.160769 0.415306 0.036 Uiso 1 1 calc R U . . .
H18B H 1.089923 0.163768 0.361769 0.036 Uiso 1 1 calc R U . . .
H18C H 0.936943 0.082753 0.378778 0.036 Uiso 1 1 calc R U . . .
C19 C 0.48252(17) 0.39101(11) 0.43793(4) 0.0178(3) Uani 1 1 d . . . . .
C20 C 0.30493(18) 0.35573(13) 0.42028(5) 0.0253(3) Uani 1 1 d . . . . .
H20A H 0.220366 0.367417 0.444839 0.038 Uiso 1 1 calc R U . . .
H20B H 0.306531 0.274368 0.411337 0.038 Uiso 1 1 calc R U . . .
H20C H 0.274593 0.402892 0.393393 0.038 Uiso 1 1 calc R U . . .
C21 C 0.48468(19) 0.51998(11) 0.45052(5) 0.0212(3) Uani 1 1 d . . . . .
H21A H 0.410958 0.533235 0.477402 0.032 Uiso 1 1 calc R U . . .
H21B H 0.442706 0.565112 0.424227 0.032 Uiso 1 1 calc R U . . .
H21C H 0.601760 0.543546 0.457927 0.032 Uiso 1 1 calc R U . . .
C22 C 0.5159(2) 0.32562(12) 0.48333(5) 0.0241(3) Uani 1 1 d . . . . .
H22A H 0.429017 0.346802 0.506200 0.036 Uiso 1 1 calc R U . . .
H22B H 0.629385 0.345815 0.495157 0.036 Uiso 1 1 calc R U . . .
H22C H 0.510677 0.242581 0.477534 0.036 Uiso 1 1 calc R U . . .
C23 C 0.6610(2) 0.92001(12) 0.39101(5) 0.0235(3) Uani 1 1 d . . . . .
H23A H 0.660427 1.001742 0.381319 0.028 Uiso 1 1 calc R U . . .
H23B H 0.779431 0.891067 0.387989 0.028 Uiso 1 1 calc R U . . .
C24 C 0.60734(18) 0.91258(12) 0.44127(5) 0.0210(3) Uani 1 1 d . . . . .
C25 C 0.50834(18) 1.00235(12) 0.46086(5) 0.0226(3) Uani 1 1 d . . . . .
H25 H 0.471457 1.064464 0.441959 0.027 Uiso 1 1 calc R U . . .
C26 C 0.46531(18) 1.00037(12) 0.50681(5) 0.0226(3) Uani 1 1 d . . . . .
H26 H 0.400752 1.062021 0.519488 0.027 Uiso 1 1 calc R U . . .
C27 C 0.51543(17) 0.90804(12) 0.53569(5) 0.0208(3) Uani 1 1 d . . . . .
C28 C 0.47815(19) 0.90593(13) 0.58385(5) 0.0246(3) Uani 1 1 d . . . . .
H28 H 0.416467 0.967673 0.597471 0.030 Uiso 1 1 calc R U . . .
C29 C 0.5306(2) 0.81548(14) 0.61074(5) 0.0280(3) Uani 1 1 d . . . . .
H29 H 0.506308 0.815409 0.642938 0.034 Uiso 1 1 calc R U . . .
C30 C 0.62054(19) 0.72234(13) 0.59093(5) 0.0275(3) Uani 1 1 d . . . . .
H30 H 0.653899 0.659142 0.609727 0.033 Uiso 1 1 calc R U . . .
C31 C 0.65999(19) 0.72265(12) 0.54466(5) 0.0242(3) Uani 1 1 d . . . . .
H31 H 0.721579 0.659942 0.531750 0.029 Uiso 1 1 calc R U . . .
C32 C 0.60974(17) 0.81563(11) 0.51595(5) 0.0204(3) Uani 1 1 d . . . . .
C33 C 0.65610(18) 0.82165(11) 0.46848(5) 0.0206(3) Uani 1 1 d . . . . .
H33 H 0.722261 0.761417 0.455315 0.025 Uiso 1 1 calc R U . . .

loop_
_atom_site_aniso_label
_atom_site_aniso_U_11
_atom_site_aniso_U_22
_atom_site_aniso_U_33
_atom_site_aniso_U_23
_atom_site_aniso_U_13
_atom_site_aniso_U_12
O1 0.0248(5) 0.0156(4) 0.0158(4) -0.0010(3) -0.0029(4) 0.0019(4)
N1 0.0293(6) 0.0189(5) 0.0225(6) 0.0035(4) 0.0012(5) 0.0009(5)
N2 0.0313(6) 0.0174(5) 0.0243(6) 0.0035(5) 0.0026(5) 0.0018(5)
N3 0.0263(6) 0.0155(5) 0.0207(5) 0.0011(4) 0.0028(5) -0.0017(5)
C1 0.0220(7) 0.0243(7) 0.0200(6) 0.0053(5) 0.0016(5) 0.0009(6)
C2 0.0230(7) 0.0327(8) 0.0177(6) 0.0024(6) -0.0020(5) -0.0018(6)
C3 0.0212(7) 0.0266(7) 0.0195(6) -0.0037(5) 0.0011(5) -0.0041(6)
C4 0.0193(6) 0.0192(6) 0.0178(6) -0.0005(5) 0.0040(5) -0.0010(5)
C5 0.0176(6) 0.0198(6) 0.0144(6) 0.0005(5) 0.0020(5) -0.0009(5)
C6 0.0197(6) 0.0190(6) 0.0178(6) 0.0019(5) 0.0030(5) -0.0014(5)
C7 0.0209(6) 0.0220(7) 0.0176(6) -0.0050(5) 0.0010(5) -0.0023(5)
C8 0.0272(7) 0.0201(7) 0.0254(7) -0.0036(5) 0.0011(6) -0.0012(6)
C9 0.0228(6) 0.0163(6) 0.0169(6) 0.0037(5) 0.0043(5) 0.0004(5)
C10 0.0246(7) 0.0149(6) 0.0210(6) 0.0013(5) 0.0026(5) -0.0007(5)
C11 0.0173(6) 0.0124(6) 0.0182(6) -0.0021(5) -0.0017(5) -0.0014(5)
C12 0.0208(6) 0.0191(6) 0.0160(6) -0.0036(5) -0.0001(5) -0.0063(5)
C13 0.0167(6) 0.0241(6) 0.0199(6) -0.0069(5) 0.0018(5) -0.0039(5)
C14 0.0165(6) 0.0196(6) 0.0220(6) -0.0065(5) -0.0039(5) -0.0025(5)
C15 0.0196(6) 0.0156(6) 0.0173(6) -0.0015(5) -0.0020(5) -0.0023(5)
C16 0.0175(6) 0.0139(6) 0.0168(6) -0.0028(5) -0.0004(5) -0.0038(5)
C17 0.0259(7) 0.0274(7) 0.0193(6) 0.0005(6) 0.0050(6) -0.0044(6)
C18 0.0197(7) 0.0232(7) 0.0292(7) -0.0058(5) -0.0032(6) 0.0018(6)
C19 0.0201(6) 0.0157(6) 0.0175(6) -0.0014(5) 0.0035(5) -0.0012(5)
C20 0.0196(7) 0.0288(8) 0.0275(7) -0.0057(6) 0.0050(6) -0.0036(6)
C21 0.0271(7) 0.0173(6) 0.0192(6) -0.0026(5) 0.0033(5) 0.0019(5)
C22 0.0326(8) 0.0198(6) 0.0199(6) 0.0016(5) 0.0064(6) 0.0000(6)
C23 0.0259(7) 0.0163(6) 0.0283(7) -0.0022(5) 0.0032(6) -0.0049(6)
C24 0.0197(6) 0.0173(6) 0.0259(7) -0.0044(5) 0.0004(5) -0.0046(5)
C25 0.0227(7) 0.0144(6) 0.0306(7) -0.0022(5) -0.0015(6) -0.0011(5)
C26 0.0196(6) 0.0161(6) 0.0320(7) -0.0072(6) 0.0009(6) 0.0006(5)
C27 0.0164(6) 0.0193(6) 0.0268(7) -0.0069(5) -0.0007(5) -0.0035(5)
C28 0.0204(6) 0.0258(7) 0.0276(7) -0.0093(6) 0.0004(6) -0.0010(6)
C29 0.0255(7) 0.0357(8) 0.0228(7) -0.0049(6) -0.0014(6) -0.0042(7)
C30 0.0266(7) 0.0278(7) 0.0280(7) 0.0009(6) -0.0073(6) -0.0006(6)
C31 0.0218(7) 0.0223(7) 0.0286(7) -0.0039(6) -0.0040(6) 0.0028(6)
C32 0.0170(6) 0.0184(6) 0.0258(7) -0.0055(5) -0.0025(5) -0.0020(5)
C33 0.0186(6) 0.0164(6) 0.0268(7) -0.0067(5) 0.0005(5) -0.0004(5)

loop_
_atom_type_symbol
_atom_type_description
_atom_type_scat_dispersion_real
_atom_type_scat_dispersion_imag
_atom_type_scat_source
C C 0.0181 0.0091 'International Tables Vol C Tables 4.2.6.8 and 6.1.1.4'
H H 0.0000 0.0000 'International Tables Vol C Tables 4.2.6.8 and 6.1.1.4'
N N 0.0311 0.0180 'International Tables Vol C Tables 4.2.6.8 and 6.1.1.4'
O O 0.0492 0.0322 'International Tables Vol C Tables 4.2.6.8 and 6.1.1.4'

loop_
_geom_angle_atom_site_label_1
_geom_angle_atom_site_label_2
_geom_angle_atom_site_label_3
_geom_angle
_geom_angle_site_symmetry_1
_geom_angle_site_symmetry_3
_geom_angle_publ_flag
C5 O1 C11 121.97(10) . . ?
N2 N1 C9 109.16(12) . . ?
N1 N2 N3 107.22(11) . . ?
N2 N3 C10 111.01(12) . . ?
N2 N3 C23 120.64(11) . . ?
C10 N3 C23 128.34(13) . . ?
C2 C1 C6 120.81(13) . . ?
C2 C1 H1 119.6 . . ?
C6 C1 H1 119.6 . . ?
C3 C2 C1 119.96(13) . . ?
C3 C2 H2 120.0 . . ?
C1 C2 H2 120.0 . . ?
C2 C3 C4 121.06(13) . . ?
C2 C3 H3 119.5 . . ?
C4 C3 H3 119.5 . . ?
C5 C4 C3 118.28(12) . . ?
C5 C4 C7 124.15(12) . . ?
C3 C4 C7 117.55(12) . . ?
O1 C5 C6 114.62(11) . . ?
O1 C5 C4 124.26(12) . . ?
C6 C5 C4 121.01(12) . . ?
C1 C6 C5 118.87(12) . . ?
C1 C6 C9 119.45(12) . . ?
C5 C6 C9 121.66(12) . . ?
C8 C7 C4 172.96(15) . . ?
C7 C8 H8 180.0 . . ?
N1 C9 C10 107.81(12) . . ?
N1 C9 C6 120.36(12) . . ?
C10 C9 C6 131.78(12) . . ?
N3 C10 C9 104.80(12) . . ?
N3 C10 H10 127.6 . . ?
C9 C10 H10 127.6 . . ?
O1 C11 C12 119.35(11) . . ?
O1 C11 C16 117.27(11) . . ?
C12 C11 C16 123.01(12) . . ?
C13 C12 C11 117.66(12) . . ?
C13 C12 C17 120.54(12) . . ?
C11 C12 C17 121.78(12) . . ?
C14 C13 C12 121.68(12) . . ?
C14 C13 H13 119.2 . . ?
C12 C13 H13 119.2 . . ?
C13 C14 C15 118.31(12) . . ?
C13 C14 C18 121.08(13) . . ?
C15 C14 C18 120.61(12) . . ?
C16 C15 C14 122.67(12) . . ?
C16 C15 H15 118.7 . . ?
C14 C15 H15 118.7 . . ?
C15 C16 C11 116.05(12) . . ?
C15 C16 C19 121.94(11) . . ?
C11 C16 C19 122.01(12) . . ?
C12 C17 H17A 109.5 . . ?
C12 C17 H17B 109.5 . . ?
H17A C17 H17B 109.5 . . ?
C12 C17 H17C 109.5 . . ?
H17A C17 H17C 109.5 . . ?
H17B C17 H17C 109.5 . . ?
C14 C18 H18A 109.5 . . ?
C14 C18 H18B 109.5 . . ?
H18A C18 H18B 109.5 . . ?
C14 C18 H18C 109.5 . . ?
H18A C18 H18C 109.5 . . ?
H18B C18 H18C 109.5 . . ?
C20 C19 C22 107.77(11) . . ?
C20 C19 C16 109.76(10) . . ?
C22 C19 C16 111.58(11) . . ?
C20 C19 C21 110.34(11) . . ?
C22 C19 C21 106.07(10) . . ?
C16 C19 C21 111.21(11) . . ?
C19 C20 H20A 109.5 . . ?
C19 C20 H20B 109.5 . . ?
H20A C20 H20B 109.5 . . ?
C19 C20 H20C 109.5 . . ?
H20A C20 H20C 109.5 . . ?
H20B C20 H20C 109.5 . . ?
C19 C21 H21A 109.5 . . ?
C19 C21 H21B 109.5 . . ?
H21A C21 H21B 109.5 . . ?
C19 C21 H21C 109.5 . . ?
H21A C21 H21C 109.5 . . ?
H21B C21 H21C 109.5 . . ?
C19 C22 H22A 109.5 . . ?
C19 C22 H22B 109.5 . . ?
H22A C22 H22B 109.5 . . ?
C19 C22 H22C 109.5 . . ?
H22A C22 H22C 109.5 . . ?
H22B C22 H22C 109.5 . . ?
N3 C23 C24 113.16(11) . . ?
N3 C23 H23A 108.9 . . ?
C24 C23 H23A 108.9 . . ?
N3 C23 H23B 108.9 . . ?
C24 C23 H23B 108.9 . . ?
H23A C23 H23B 107.8 . . ?
C33 C24 C25 119.33(13) . . ?
C33 C24 C23 121.12(12) . . ?
C25 C24 C23 119.53(13) . . ?
C26 C25 C24 120.61(13) . . ?
C26 C25 H25 119.7 . . ?
C24 C25 H25 119.7 . . ?
C25 C26 C27 121.09(13) . . ?
C25 C26 H26 119.5 . . ?
C27 C26 H26 119.5 . . ?
C26 C27 C32 118.66(12) . . ?
C26 C27 C28 122.25(13) . . ?
C32 C27 C28 119.08(13) . . ?
C29 C28 C27 120.45(13) . . ?
C29 C28 H28 119.8 . . ?
C27 C28 H28 119.8 . . ?
C28 C29 C30 120.48(14) . . ?
C28 C29 H29 119.8 . . ?
C30 C29 H29 119.8 . . ?
C31 C30 C29 120.34(14) . . ?
C31 C30 H30 119.8 . . ?
C29 C30 H30 119.8 . . ?
C30 C31 C32 120.66(13) . . ?
C30 C31 H31 119.7 . . ?
C32 C31 H31 119.7 . . ?
C31 C32 C33 122.13(13) . . ?
C31 C32 C27 118.96(13) . . ?
C33 C32 C27 118.86(13) . . ?
C24 C33 C32 121.38(12) . . ?
C24 C33 H33 119.3 . . ?
C32 C33 H33 119.3 . . ?

loop_
_geom_bond_atom_site_label_1
_geom_bond_atom_site_label_2
_geom_bond_distance
_geom_bond_site_symmetry_2
_geom_bond_publ_flag
O1 C5 1.3761(15) . ?
O1 C11 1.3970(16) . ?
N1 N2 1.3143(18) . ?
N1 C9 1.3646(18) . ?
N2 N3 1.3456(18) . ?
N3 C10 1.3470(17) . ?
N3 C23 1.4646(18) . ?
C1 C2 1.384(2) . ?
C1 C6 1.3981(19) . ?
C1 H1 0.9500 . ?
C2 C3 1.384(2) . ?
C2 H2 0.9500 . ?
C3 C4 1.405(2) . ?
C3 H3 0.9500 . ?
C4 C5 1.4027(19) . ?
C4 C7 1.4395(19) . ?
C5 C6 1.4022(18) . ?
C6 C9 1.4727(18) . ?
C7 C8 1.188(2) . ?
C8 H8 0.9500 . ?
C9 C10 1.380(2) . ?
C10 H10 0.9500 . ?
C11 C12 1.3979(18) . ?
C11 C16 1.4023(18) . ?
C12 C13 1.392(2) . ?
C12 C17 1.5108(18) . ?
C13 C14 1.388(2) . ?
C13 H13 0.9500 . ?
C14 C15 1.3995(19) . ?
C14 C18 1.5099(19) . ?
C15 C16 1.3977(19) . ?
C15 H15 0.9500 . ?
C16 C19 1.5386(17) . ?
C17 H17A 0.9800 . ?
C17 H17B 0.9800 . ?
C17 H17C 0.9800 . ?
C18 H18A 0.9800 . ?
C18 H18B 0.9800 . ?
C18 H18C 0.9800 . ?
C19 C20 1.5363(19) . ?
C19 C22 1.5385(18) . ?
C19 C21 1.5419(17) . ?
C20 H20A 0.9800 . ?
C20 H20B 0.9800 . ?
C20 H20C 0.9800 . ?
C21 H21A 0.9800 . ?
C21 H21B 0.9800 . ?
C21 H21C 0.9800 . ?
C22 H22A 0.9800 . ?
C22 H22B 0.9800 . ?
C22 H22C 0.9800 . ?
C23 C24 1.5145(19) . ?
C23 H23A 0.9900 . ?
C23 H23B 0.9900 . ?
C24 C33 1.371(2) . ?
C24 C25 1.4172(19) . ?
C25 C26 1.371(2) . ?
C25 H25 0.9500 . ?
C26 C27 1.415(2) . ?
C26 H26 0.9500 . ?
C27 C32 1.4223(19) . ?
C27 C28 1.4225(19) . ?
C28 C29 1.370(2) . ?
C28 H28 0.9500 . ?
C29 C30 1.412(2) . ?
C29 H29 0.9500 . ?
C30 C31 1.372(2) . ?
C30 H30 0.9500 . ?
C31 C32 1.418(2) . ?
C31 H31 0.9500 . ?
C32 C33 1.4211(19) . ?
C33 H33 0.9500 . ?

loop_
_geom_torsion_atom_site_label_1
_geom_torsion_atom_site_label_2
_geom_torsion_atom_site_label_3
_geom_torsion_atom_site_label_4
_geom_torsion
_geom_torsion_site_symmetry_1
_geom_torsion_site_symmetry_2
_geom_torsion_site_symmetry_3
_geom_torsion_site_symmetry_4
_geom_torsion_publ_flag
C9 N1 N2 N3 0.20(14) . . . . ?
N1 N2 N3 C10 -0.44(15) . . . . ?
N1 N2 N3 C23 179.90(11) . . . . ?
C6 C1 C2 C3 0.8(2) . . . . ?
C1 C2 C3 C4 0.2(2) . . . . ?
C2 C3 C4 C5 -1.4(2) . . . . ?
C2 C3 C4 C7 177.16(13) . . . . ?
C11 O1 C5 C6 -148.01(11) . . . . ?
C11 O1 C5 C4 35.80(18) . . . . ?
C3 C4 C5 O1 177.55(12) . . . . ?
C7 C4 C5 O1 -0.9(2) . . . . ?
C3 C4 C5 C6 1.59(19) . . . . ?
C7 C4 C5 C6 -176.86(13) . . . . ?
C2 C1 C6 C5 -0.6(2) . . . . ?
C2 C1 C6 C9 177.91(13) . . . . ?
O1 C5 C6 C1 -176.94(12) . . . . ?
C4 C5 C6 C1 -0.62(19) . . . . ?
O1 C5 C6 C9 4.58(18) . . . . ?
C4 C5 C6 C9 -179.09(13) . . . . ?
N2 N1 C9 C10 0.10(15) . . . . ?
N2 N1 C9 C6 -177.70(12) . . . . ?
C1 C6 C9 N1 13.73(19) . . . . ?
C5 C6 C9 N1 -167.80(12) . . . . ?
C1 C6 C9 C10 -163.45(14) . . . . ?
C5 C6 C9 C10 15.0(2) . . . . ?
N2 N3 C10 C9 0.49(15) . . . . ?
C23 N3 C10 C9 -179.88(12) . . . . ?
N1 C9 C10 N3 -0.35(15) . . . . ?
C6 C9 C10 N3 177.10(13) . . . . ?
C5 O1 C11 C12 56.98(16) . . . . ?
C5 O1 C11 C16 -129.82(12) . . . . ?
O1 C11 C12 C13 -179.38(11) . . . . ?
C16 C11 C12 C13 7.84(19) . . . . ?
O1 C11 C12 C17 2.03(18) . . . . ?
C16 C11 C12 C17 -170.76(12) . . . . ?
C11 C12 C13 C14 -1.07(19) . . . . ?
C17 C12 C13 C14 177.54(12) . . . . ?
C12 C13 C14 C15 -4.41(19) . . . . ?
C12 C13 C14 C18 176.61(12) . . . . ?
C13 C14 C15 C16 3.62(19) . . . . ?
C18 C14 C15 C16 -177.39(12) . . . . ?
C14 C15 C16 C11 2.58(18) . . . . ?
C14 C15 C16 C19 -177.53(12) . . . . ?
O1 C11 C16 C15 178.59(10) . . . . ?
C12 C11 C16 C15 -8.48(18) . . . . ?
O1 C11 C16 C19 -1.30(17) . . . . ?
C12 C11 C16 C19 171.62(12) . . . . ?
C15 C16 C19 C20 -112.07(14) . . . . ?
C11 C16 C19 C20 67.82(15) . . . . ?
C15 C16 C19 C22 7.34(17) . . . . ?
C11 C16 C19 C22 -172.78(12) . . . . ?
C15 C16 C19 C21 125.55(13) . . . . ?
C11 C16 C19 C21 -54.56(16) . . . . ?
N2 N3 C23 C24 100.35(15) . . . . ?
C10 N3 C23 C24 -79.25(18) . . . . ?
N3 C23 C24 C33 83.52(17) . . . . ?
N3 C23 C24 C25 -97.93(15) . . . . ?
C33 C24 C25 C26 1.8(2) . . . . ?
C23 C24 C25 C26 -176.79(13) . . . . ?
C24 C25 C26 C27 -1.2(2) . . . . ?
C25 C26 C27 C32 -1.0(2) . . . . ?
C25 C26 C27 C28 177.54(13) . . . . ?
C26 C27 C28 C29 -179.27(14) . . . . ?
C32 C27 C28 C29 -0.8(2) . . . . ?
C27 C28 C29 C30 -0.8(2) . . . . ?
C28 C29 C30 C31 1.5(2) . . . . ?
C29 C30 C31 C32 -0.7(2) . . . . ?
C30 C31 C32 C33 176.64(13) . . . . ?
C30 C31 C32 C27 -0.9(2) . . . . ?
C26 C27 C32 C31 -179.83(12) . . . . ?
C28 C27 C32 C31 1.62(19) . . . . ?
C26 C27 C32 C33 2.54(19) . . . . ?
C28 C27 C32 C33 -176.01(12) . . . . ?
C25 C24 C33 C32 -0.1(2) . . . . ?
C23 C24 C33 C32 178.42(12) . . . . ?
C31 C32 C33 C24 -179.57(13) . . . . ?
C27 C32 C33 C24 -2.0(2) . . . . ?
